data_4300301
loop_
_publ_author_name
'Aucott, Stephen M.'
'Kilian, Petr'
'Milton, Heather L.'
'Robertson, Stuart D.'
'Slawin, Alexandra M. Z.'
'Woollins, J. Derek'

_publ_section_title
;
 Bis(Cyclopentadienyl)Titanium Complexes of Naphthalene--1,8-Dithiolates,
 Biphenyl 2,2'-Dithiolates, and Related Ligands
;
_journal_coden_ASTM INOCAJ
_journal_issue 8
_journal_name_full 'Inorganic Chemistry'
_journal_page_first 2710
_journal_page_last 2718
_journal_paper_doi 10.1021/ic048483l
_journal_volume 44
_journal_year 2005
_chemical_formula_sum 'C21.75 H18 S2 Ti'
_chemical_formula_weight 391.38
_space_group_IT_number 15
_symmetry_cell_setting monoclinic
_symmetry_space_group_name_Hall '-C 2yc'
_symmetry_space_group_name_H-M 'C 1 2/c 1'
_cell_angle_alpha 90.00
_cell_angle_beta 94.288(3)
_cell_angle_gamma 90.00
_cell_formula_units_Z 16
_cell_length_a 30.827(5)
_cell_length_b 15.229(3)
_cell_length_c 15.027(3)
_cell_measurement_temperature 125(2)
_cell_volume 7035(2)
_diffrn_ambient_temperature 125(2)
_exptl_crystal_density_diffrn 1.478
_cod_duplicate_entry 4300846
_cod_depositor_comments
;
The following automatic conversions were performed:
'_symmetry_cell_setting' value 'Monoclinic' changed to 'monoclinic'
according to '/home/saulius/struct/CIF-dictionaries/cif_core.dic'
dictionary named 'cif_core.dic' version 2.4.1 from 2010-06-29.

Automatic conversion script
Id: cif_fix_enum 1527 2010-12-29 10:47:43Z saulius 
;
_cod_original_sg_symbol_H-M 'C 2/c'
_cod_database_code 4300301

loop_
_symmetry_equiv_pos_as_xyz
'x, y, z'
'-x, y, -z+1/2'
'x+1/2, y+1/2, z'
'-x+1/2, y+1/2, -z+1/2'
'-x, -y, -z'
'x, -y, z-1/2'
'-x+1/2, -y+1/2, -z'
'x+1/2, -y+1/2, z-1/2'

loop_
_atom_site_label
_atom_site_type_symbol
_atom_site_fract_x
_atom_site_fract_y
_atom_site_fract_z
_atom_site_U_iso_or_equiv
_atom_site_adp_type
_atom_site_occupancy
_atom_site_symmetry_multiplicity
_atom_site_calc_flag
_atom_site_refinement_flags
_atom_site_disorder_assembly
_atom_site_disorder_group
Ti1 Ti 0.195927(16) 0.48523(4) 0.22859(3) 0.01877(16) Uani 1 1 d . . .
S1 S 0.22921(2) 0.55682(5) 0.10983(5) 0.0213(2) Uani 1 1 d . . .
C1 C 0.19057(9) 0.6348(2) 0.06579(18) 0.0203(7) Uani 1 1 d . . .
C2 C 0.20690(10) 0.7174(2) 0.0520(2) 0.0242(8) Uani 1 1 d . . .
H2A H 0.2355 0.7308 0.0763 0.029 Uiso 1 1 calc R . .
C3 C 0.18331(10) 0.7822(2) 0.0039(2) 0.0273(8) Uani 1 1 d . . .
H3A H 0.1956 0.8387 -0.0038 0.033 Uiso 1 1 calc R . .
C4 C 0.14255(10) 0.7636(2) -0.0319(2) 0.0266(8) Uani 1 1 d . . .
H4A H 0.1271 0.8065 -0.0674 0.032 Uiso 1 1 calc R . .
C5 C 0.12284(10) 0.6820(2) -0.0173(2) 0.0234(7) Uani 1 1 d . . .
C6 C 0.08000(10) 0.6666(2) -0.0547(2) 0.0268(8) Uani 1 1 d . . .
H6A H 0.0657 0.7104 -0.0911 0.032 Uiso 1 1 calc R . .
C7 C 0.05893(10) 0.5905(2) -0.0395(2) 0.0293(8) Uani 1 1 d . . .
H7A H 0.0305 0.5804 -0.0664 0.035 Uiso 1 1 calc R . .
C8 C 0.07936(10) 0.5274(2) 0.0158(2) 0.0243(8) Uani 1 1 d . . .
H8A H 0.0637 0.4757 0.0284 0.029 Uiso 1 1 calc R . .
C9 C 0.12185(9) 0.5368(2) 0.05362(19) 0.0199(7) Uani 1 1 d . . .
S9 S 0.14152(2) 0.44453(5) 0.11464(5) 0.0220(2) Uani 1 1 d . . .
C10 C 0.14554(9) 0.61541(19) 0.03591(18) 0.0181(7) Uani 1 1 d . . .
C11 C 0.14441(10) 0.5956(2) 0.2615(2) 0.0289(8) Uani 1 1 d . . .
H11A H 0.1212 0.6099 0.2188 0.035 Uiso 1 1 calc R . .
C12 C 0.14382(11) 0.5299(2) 0.3279(2) 0.0297(8) Uani 1 1 d . . .
H12A H 0.1203 0.4916 0.3375 0.036 Uiso 1 1 calc R . .
C13 C 0.18404(11) 0.5315(2) 0.3767(2) 0.0291(8) Uani 1 1 d . . .
H13A H 0.1924 0.4958 0.4269 0.035 Uiso 1 1 calc R . .
C14 C 0.20986(10) 0.5947(2) 0.3393(2) 0.0278(8) Uani 1 1 d . . .
H14A H 0.2393 0.6077 0.3580 0.033 Uiso 1 1 calc R . .
C15 C 0.18505(11) 0.6356(2) 0.2696(2) 0.0279(8) Uani 1 1 d . . .
H15A H 0.1943 0.6826 0.2340 0.033 Uiso 1 1 calc R . .
C16 C 0.20042(11) 0.3291(2) 0.2216(3) 0.0343(9) Uani 1 1 d . . .
H16A H 0.1761 0.2953 0.1989 0.041 Uiso 1 1 calc R . .
C17 C 0.23320(11) 0.3618(2) 0.1716(2) 0.0365(9) Uani 1 1 d . . .
H17A H 0.2352 0.3546 0.1093 0.044 Uiso 1 1 calc R . .
C18 C 0.26261(11) 0.4071(2) 0.2303(3) 0.0374(9) Uani 1 1 d . . .
H18A H 0.2882 0.4361 0.2145 0.045 Uiso 1 1 calc R . .
C19 C 0.24795(10) 0.4027(2) 0.3158(2) 0.0338(9) Uani 1 1 d . . .
H19A H 0.2617 0.4281 0.3683 0.041 Uiso 1 1 calc R . .
C20 C 0.20915(11) 0.3540(2) 0.3102(2) 0.0336(9) Uani 1 1 d . . .
H20A H 0.1920 0.3405 0.3583 0.040 Uiso 1 1 calc R . .
Ti21 Ti 0.403033(17) 0.48261(4) 0.29013(3) 0.01783(16) Uani 1 1 d . . .
S21 S 0.45822(2) 0.52055(5) 0.40393(5) 0.0235(2) Uani 1 1 d . . .
C21 C 0.44404(10) 0.6222(2) 0.45150(19) 0.0223(7) Uani 1 1 d . . .
C22 C 0.47949(10) 0.6744(2) 0.4772(2) 0.0257(8) Uani 1 1 d . . .
H22A H 0.5077 0.6545 0.4656 0.031 Uiso 1 1 calc R . .
C23 C 0.47533(11) 0.7554(2) 0.5195(2) 0.0300(8) Uani 1 1 d . . .
H23A H 0.5004 0.7891 0.5372 0.036 Uiso 1 1 calc R . .
C24 C 0.43505(11) 0.7856(2) 0.5351(2) 0.0278(8) Uani 1 1 d . . .
H24A H 0.4322 0.8413 0.5626 0.033 Uiso 1 1 calc R . .
C25 C 0.39721(10) 0.7351(2) 0.51112(19) 0.0216(7) Uani 1 1 d . . .
C26 C 0.35640(11) 0.7692(2) 0.5308(2) 0.0270(8) Uani 1 1 d . . .
H26A H 0.3548 0.8263 0.5558 0.032 Uiso 1 1 calc R . .
C27 C 0.31944(11) 0.7213(2) 0.5146(2) 0.0288(8) Uani 1 1 d . . .
H27A H 0.2922 0.7441 0.5295 0.035 Uiso 1 1 calc R . .
C28 C 0.32178(10) 0.6381(2) 0.4757(2) 0.0267(8) Uani 1 1 d . . .
H28A H 0.2958 0.6048 0.4656 0.032 Uiso 1 1 calc R . .
C29 C 0.36057(9) 0.6024(2) 0.45137(19) 0.0199(7) Uani 1 1 d . . .
S29 S 0.35556(2) 0.49474(5) 0.40831(5) 0.0223(2) Uani 1 1 d . . .
C30 C 0.40078(9) 0.6502(2) 0.47000(19) 0.0201(7) Uani 1 1 d . . .
C31 C 0.39884(13) 0.6357(2) 0.2551(2) 0.0367(9) Uani 1 1 d . . .
H31A H 0.4041 0.6775 0.3016 0.044 Uiso 1 1 calc R . .
C32 C 0.35864(11) 0.5994(2) 0.2264(2) 0.0344(9) Uani 1 1 d . . .
H32A H 0.3315 0.6128 0.2492 0.041 Uiso 1 1 calc R . .
C33 C 0.36527(11) 0.5404(2) 0.1587(2) 0.0347(9) Uani 1 1 d . . .
H33A H 0.3435 0.5054 0.1278 0.042 Uiso 1 1 calc R . .
C34 C 0.40920(12) 0.5409(2) 0.1437(2) 0.0340(9) Uani 1 1 d . . .
H34A H 0.4225 0.5070 0.1002 0.041 Uiso 1 1 calc R . .
C35 C 0.43025(11) 0.5990(2) 0.2026(2) 0.0372(9) Uani 1 1 d . . .
H35A H 0.4605 0.6120 0.2070 0.045 Uiso 1 1 calc R . .
C36 C 0.41502(10) 0.3405(2) 0.3572(2) 0.0242(8) Uani 1 1 d . . .
H36A H 0.4187 0.3333 0.4201 0.029 Uiso 1 1 calc R . .
C37 C 0.37542(10) 0.3380(2) 0.3047(2) 0.0257(8) Uani 1 1 d . . .
H37A H 0.3476 0.3288 0.3261 0.031 Uiso 1 1 calc R . .
C38 C 0.38387(10) 0.3511(2) 0.2157(2) 0.0287(8) Uani 1 1 d . . .
H38A H 0.3628 0.3528 0.1662 0.034 Uiso 1 1 calc R . .
C39 C 0.42910(10) 0.3614(2) 0.2122(2) 0.0248(8) Uani 1 1 d . . .
H39A H 0.4440 0.3708 0.1599 0.030 Uiso 1 1 calc R . .
C40 C 0.44816(10) 0.3554(2) 0.2999(2) 0.0254(8) Uani 1 1 d . . .
H40A H 0.4783 0.3605 0.3174 0.030 Uiso 1 1 calc R . .
C41 C 0.5000 1.1081(4) 0.2500 0.072(2) Uani 1 2 d S . .
H41A H 0.5025 1.1295 0.3117 0.107 Uiso 0.50 1 calc PR . .
H41B H 0.4728 1.1295 0.2196 0.107 Uiso 0.50 1 calc PR . .
H41C H 0.5247 1.1295 0.2187 0.107 Uiso 0.50 1 calc PR . .
C42 C 0.5000 1.0089(4) 0.2500 0.0373(13) Uani 1 2 d S . .
C43 C 0.46591(11) 0.9621(3) 0.2817(2) 0.0373(9) Uani 1 1 d . . .
H43A H 0.4421 0.9929 0.3035 0.045 Uiso 1 1 calc R . .
C44 C 0.46572(11) 0.8723(3) 0.2822(2) 0.0452(10) Uani 1 1 d . . .
H44A H 0.4421 0.8415 0.3047 0.054 Uiso 1 1 calc R . .
C45 C 0.5000 0.8263(4) 0.2500 0.0504(15) Uani 1 2 d S . .
H45A H 0.5000 0.7639 0.2500 0.060 Uiso 1 2 calc SR . .

loop_
_atom_site_aniso_label
_atom_site_aniso_U_11
_atom_site_aniso_U_22
_atom_site_aniso_U_33
_atom_site_aniso_U_23
_atom_site_aniso_U_13
_atom_site_aniso_U_12
Ti1 0.0166(3) 0.0211(3) 0.0186(3) 0.0028(2) 0.0014(2) 0.0004(2)
S1 0.0179(4) 0.0246(5) 0.0218(4) 0.0036(3) 0.0039(3) 0.0008(3)
C1 0.0285(18) 0.0242(19) 0.0086(15) -0.0014(13) 0.0044(13) 0.0023(15)
C2 0.0231(17) 0.030(2) 0.0204(18) 0.0014(14) 0.0060(14) -0.0032(15)
C3 0.037(2) 0.024(2) 0.0224(18) 0.0021(14) 0.0121(16) 0.0007(16)
C4 0.036(2) 0.028(2) 0.0166(17) 0.0040(14) 0.0069(15) 0.0112(16)
C5 0.0268(18) 0.029(2) 0.0144(17) -0.0007(14) 0.0038(14) 0.0086(15)
C6 0.0307(19) 0.032(2) 0.0178(18) 0.0013(14) 0.0016(15) 0.0091(16)
C7 0.0232(17) 0.045(2) 0.0195(18) -0.0103(16) -0.0023(14) 0.0077(17)
C8 0.0210(17) 0.028(2) 0.0243(18) -0.0064(15) 0.0046(14) 0.0018(14)
C9 0.0178(16) 0.029(2) 0.0129(16) -0.0046(13) 0.0014(13) 0.0048(14)
S9 0.0217(4) 0.0209(4) 0.0233(4) -0.0013(3) 0.0010(3) -0.0009(3)
C10 0.0221(16) 0.0190(18) 0.0133(16) -0.0041(13) 0.0034(13) 0.0016(13)
C11 0.0291(18) 0.038(2) 0.0188(18) -0.0090(15) -0.0022(14) 0.0109(17)
C12 0.0326(19) 0.034(2) 0.0244(19) -0.0087(15) 0.0135(16) 0.0000(16)
C13 0.043(2) 0.028(2) 0.0159(17) 0.0029(14) 0.0015(16) 0.0079(16)
C14 0.0287(18) 0.034(2) 0.0202(18) -0.0073(15) -0.0002(15) -0.0029(16)
C15 0.042(2) 0.0231(19) 0.0196(18) -0.0007(14) 0.0090(16) 0.0016(16)
C16 0.0296(19) 0.0183(19) 0.054(3) 0.0087(17) -0.0023(18) 0.0021(15)
C17 0.041(2) 0.032(2) 0.036(2) 0.0021(17) 0.0053(18) 0.0193(18)
C18 0.0218(18) 0.033(2) 0.058(3) 0.0218(19) 0.0073(18) 0.0130(16)
C19 0.0281(19) 0.032(2) 0.039(2) 0.0046(17) -0.0118(17) 0.0089(16)
C20 0.034(2) 0.032(2) 0.036(2) 0.0165(17) 0.0092(17) 0.0068(17)
Ti21 0.0174(3) 0.0219(3) 0.0141(3) -0.0007(2) 0.0009(2) -0.0006(2)
S21 0.0208(4) 0.0276(5) 0.0214(4) -0.0036(3) -0.0037(3) 0.0018(4)
C21 0.0287(18) 0.0226(18) 0.0156(17) 0.0001(13) 0.0023(14) 0.0006(15)
C22 0.0254(18) 0.032(2) 0.0197(18) -0.0004(15) 0.0037(14) -0.0067(15)
C23 0.034(2) 0.033(2) 0.0230(18) 0.0018(16) 0.0041(16) -0.0137(16)
C24 0.045(2) 0.0200(19) 0.0182(18) -0.0002(14) 0.0030(16) -0.0115(16)
C25 0.0347(19) 0.0189(18) 0.0113(16) 0.0022(13) 0.0021(14) -0.0002(15)
C26 0.045(2) 0.0190(19) 0.0174(17) 0.0042(14) 0.0058(16) 0.0056(17)
C27 0.0292(19) 0.036(2) 0.0209(19) 0.0024(15) 0.0009(15) 0.0106(17)
C28 0.0246(17) 0.031(2) 0.0234(18) -0.0003(15) -0.0019(14) 0.0010(15)
C29 0.0237(17) 0.0228(18) 0.0128(16) 0.0019(13) -0.0016(13) -0.0007(14)
S29 0.0240(4) 0.0233(5) 0.0198(4) -0.0013(3) 0.0035(3) -0.0038(3)
C30 0.0244(17) 0.0228(19) 0.0132(17) 0.0043(13) 0.0021(14) -0.0020(14)
C31 0.074(3) 0.020(2) 0.0151(18) 0.0028(14) -0.0018(19) -0.0009(19)
C32 0.032(2) 0.040(2) 0.032(2) 0.0215(18) 0.0102(16) 0.0138(18)
C33 0.041(2) 0.040(2) 0.0209(19) 0.0114(16) -0.0119(17) -0.0081(18)
C34 0.048(2) 0.035(2) 0.0206(19) 0.0033(16) 0.0140(17) 0.0024(18)
C35 0.0251(19) 0.045(2) 0.041(2) 0.0232(19) -0.0011(17) -0.0097(17)
C36 0.0335(19) 0.0154(18) 0.0232(19) 0.0017(13) -0.0005(15) 0.0038(14)
C37 0.0274(18) 0.0176(18) 0.033(2) -0.0042(14) 0.0063(16) -0.0016(14)
C38 0.0267(18) 0.031(2) 0.028(2) -0.0092(15) -0.0031(15) 0.0046(15)
C39 0.0294(18) 0.0250(19) 0.0202(18) -0.0085(14) 0.0042(15) 0.0036(15)
C40 0.0225(17) 0.0255(19) 0.028(2) -0.0017(15) 0.0024(15) 0.0080(15)
C41 0.097(5) 0.050(4) 0.061(4) 0.000 -0.033(4) 0.000
C42 0.043(3) 0.049(4) 0.018(3) 0.000 -0.010(2) 0.000
C43 0.0229(19) 0.067(3) 0.0211(19) -0.0010(18) -0.0022(15) 0.0058(19)
C44 0.030(2) 0.069(3) 0.035(2) 0.015(2) -0.0073(17) -0.011(2)
C45 0.056(4) 0.043(4) 0.048(4) 0.000 -0.025(3) 0.000

loop_
_geom_bond_atom_site_label_1
_geom_bond_atom_site_label_2
_geom_bond_distance
_geom_bond_site_symmetry_2
_geom_bond_publ_flag
Ti1 C19 2.356(3) . ?
Ti1 C20 2.364(3) . ?
Ti1 C18 2.373(3) . ?
Ti1 C14 2.371(3) . ?
Ti1 C12 2.372(3) . ?
Ti1 C16 2.385(3) . ?
Ti1 S1 2.3875(9) . ?
Ti1 S9 2.3874(10) . ?
Ti1 C13 2.389(3) . ?
Ti1 C11 2.390(3) . ?
Ti1 C17 2.395(3) . ?
Ti1 C15 2.402(3) . ?
S1 C1 1.774(3) . ?
C1 C2 1.377(4) . ?
C1 C10 1.457(4) . ?
C2 C3 1.396(4) . ?
C2 H2A 0.9500 . ?
C3 C4 1.359(4) . ?
C3 H3A 0.9500 . ?
C4 C5 1.407(5) . ?
C4 H4A 0.9500 . ?
C5 C6 1.415(4) . ?
C5 C10 1.441(4) . ?
C6 C7 1.357(5) . ?
C6 H6A 0.9500 . ?
C7 C8 1.389(4) . ?
C7 H7A 0.9500 . ?
C8 C9 1.396(4) . ?
C8 H8A 0.9500 . ?
C9 C10 1.437(4) . ?
C9 S9 1.761(3) . ?
C11 C15 1.390(4) . ?
C11 C12 1.416(5) . ?
C11 H11A 0.9500 . ?
C12 C13 1.393(5) . ?
C12 H12A 0.9500 . ?
C13 C14 1.394(5) . ?
C13 H13A 0.9500 . ?
C14 C15 1.397(4) . ?
C14 H14A 0.9500 . ?
C15 H15A 0.9500 . ?
C16 C20 1.392(5) . ?
C16 C17 1.395(5) . ?
C16 H16A 0.9500 . ?
C17 C18 1.399(5) . ?
C17 H17A 0.9500 . ?
C18 C19 1.395(5) . ?
C18 H18A 0.9500 . ?
C19 C20 1.405(5) . ?
C19 H19A 0.9500 . ?
C20 H20A 0.9500 . ?
Ti21 C38 2.348(3) . ?
Ti21 C39 2.359(3) . ?
Ti21 C37 2.378(3) . ?
Ti21 C33 2.384(3) . ?
Ti21 C40 2.383(3) . ?
Ti21 S29 2.3912(9) . ?
Ti21 S21 2.3912(10) . ?
Ti21 C31 2.392(3) . ?
Ti21 C34 2.393(3) . ?
Ti21 C32 2.399(3) . ?
Ti21 C35 2.396(3) . ?
Ti21 C36 2.405(3) . ?
S21 C21 1.774(3) . ?
C21 C22 1.383(4) . ?
C21 C30 1.447(4) . ?
C22 C23 1.398(5) . ?
C22 H22A 0.9500 . ?
C23 C24 1.361(4) . ?
C23 H23A 0.9500 . ?
C24 C25 1.421(4) . ?
C24 H24A 0.9500 . ?
C25 C26 1.412(4) . ?
C25 C30 1.441(4) . ?
C26 C27 1.360(4) . ?
C26 H26A 0.9500 . ?
C27 C28 1.399(5) . ?
C27 H27A 0.9500 . ?
C28 C29 1.387(4) . ?
C28 H28A 0.9500 . ?
C29 C30 1.447(4) . ?
C29 S29 1.766(3) . ?
C31 C32 1.396(5) . ?
C31 C35 1.409(5) . ?
C31 H31A 0.9500 . ?
C32 C33 1.383(5) . ?
C32 H32A 0.9500 . ?
C33 C34 1.389(5) . ?
C33 H33A 0.9500 . ?
C34 C35 1.379(5) . ?
C34 H34A 0.9500 . ?
C35 H35A 0.9500 . ?
C36 C40 1.403(4) . ?
C36 C37 1.404(4) . ?
C36 H36A 0.9500 . ?
C37 C38 1.396(5) . ?
C37 H37A 0.9500 . ?
C38 C39 1.408(4) . ?
C38 H38A 0.9500 . ?
C39 C40 1.406(4) . ?
C39 H39A 0.9500 . ?
C40 H40A 0.9500 . ?
C41 C42 1.510(8) . ?
C41 H41A 0.9800 . ?
C41 H41B 0.9800 . ?
C41 H41C 0.9800 . ?
C42 C43 1.384(4) . ?
C42 C43 1.384(4) 2_655 ?
C43 C44 1.367(5) . ?
C43 H43A 0.9500 . ?
C44 C45 1.385(5) . ?
C44 H44A 0.9500 . ?
C45 C44 1.385(5) 2_655 ?
C45 H45A 0.9500 . ?
